data_7121259
loop_
_publ_author_name
'Ikeda, Hideaki'
'Nishi, Kohei'
'Tsurugi, Hayato'
'Mashima, Kazushi'

_publ_section_title
;
 Metathesis cleavage of an N[double bond, length as m-dash]N bond in
 benzo[c]cinnolines and azobenzenes by triply-bonded ditungsten complexes.
;
_journal_issue 30
_journal_name_full 'Chemical communications (Cambridge, England)'
_journal_page_first 3709
_journal_page_last 3711
_journal_paper_doi 10.1039/c7cc08570b
_journal_volume 54
_journal_year 2018
_chemical_formula_moiety 'C36 H62 N2 O6 W2'
_chemical_formula_sum 'C36 H62 N2 O6 W2'
_chemical_formula_weight 986.60
_chemical_melting_point 140
_space_group_crystal_system monoclinic
_space_group_IT_number 15
_space_group_name_Hall '-C 2yc'
_space_group_name_H-M_alt 'C 1 2/c 1'
_symmetry_space_group_name_Hall '-C 2yc'
_symmetry_space_group_name_H-M 'C 1 2/c 1'
_atom_sites_solution_hydrogens geom
_atom_sites_solution_primary direct
_atom_sites_solution_secondary difmap
_audit_update_record
;
2017-11-06 deposited with the CCDC.
2018-02-08 downloaded from the CCDC.
;
_cell_angle_alpha 90.0000
_cell_angle_beta 106.8126(18)
_cell_angle_gamma 90.0000
_cell_formula_units_Z 4
_cell_length_a 18.8904(18)
_cell_length_b 16.4256(14)
_cell_length_c 13.4978(13)
_cell_measurement_reflns_used 6913
_cell_measurement_temperature 113
_cell_measurement_theta_max 27.50
_cell_measurement_theta_min 3.30
_cell_volume 4009.2(6)
_computing_cell_refinement 'CrystalClear-SM Expert 2.1 b45'
_computing_data_collection 'CrystalClear-SM Expert 2.1 b45 (Rigaku, 2015)'
_computing_data_reduction 'CrystalClear-SM Expert 2.1 b45'
_computing_molecular_graphics 'CrystalStructure 4.1'
_computing_publication_material 'CrystalStructure 4.1 (Rigaku, 2014)'
_computing_structure_refinement 'SHELXL2013 (Sheldrick, 2008)'
_computing_structure_solution 'SHELXS2013 (Sheldrick, 2008)'
_diffrn_ambient_temperature 113
_diffrn_detector_area_resol_mean 5.814
_diffrn_measured_fraction_theta_full 0.998
_diffrn_measured_fraction_theta_max 0.992
_diffrn_measurement_device_type 'Rigaku XtaLAB P200'
_diffrn_measurement_method \w
_diffrn_radiation_type 'Mo K\a'
_diffrn_radiation_wavelength 0.71075
_diffrn_reflns_av_R_equivalents 0.0225
_diffrn_reflns_Laue_measured_fraction_full 0.998
_diffrn_reflns_Laue_measured_fraction_max 0.992
_diffrn_reflns_limit_h_max 24
_diffrn_reflns_limit_h_min -17
_diffrn_reflns_limit_k_max 21
_diffrn_reflns_limit_k_min -21
_diffrn_reflns_limit_l_max 17
_diffrn_reflns_limit_l_min -17
_diffrn_reflns_number 21060
_diffrn_reflns_point_group_measured_fraction_full 0.998
_diffrn_reflns_point_group_measured_fraction_max 0.992
_diffrn_reflns_theta_full 25.242
_diffrn_reflns_theta_max 27.525
_diffrn_reflns_theta_min 3.153
_diffrn_standards_number 0
_exptl_absorpt_coefficient_mu 5.782
_exptl_absorpt_correction_T_max 0.630
_exptl_absorpt_correction_T_min 0.458
_exptl_absorpt_correction_type multi-scan
_exptl_absorpt_process_details 'REQAB (Rigaku, 1998)'
_exptl_crystal_colour red
_exptl_crystal_density_diffrn 1.634
_exptl_crystal_density_method 'not measured'
_exptl_crystal_description block
_exptl_crystal_F_000 1952.00
_exptl_crystal_size_max 0.170
_exptl_crystal_size_mid 0.100
_exptl_crystal_size_min 0.080
_refine_diff_density_max 0.78
_refine_diff_density_min -0.70
_refine_ls_extinction_method none
_refine_ls_goodness_of_fit_ref 1.077
_refine_ls_hydrogen_treatment constr
_refine_ls_number_parameters 208
_refine_ls_number_reflns 4601
_refine_ls_number_restraints 0
_refine_ls_R_factor_all 0.0135
_refine_ls_R_factor_gt 0.0122
_refine_ls_shift/su_max 0.005
_refine_ls_structure_factor_coef Fsqd
_refine_ls_weighting_details 'w = 1/[\s^2^(Fo^2^)+(0.0170P)^2^+1.2510P] where P=(Fo^2^+2Fc^2^)/3'
_refine_ls_weighting_scheme calc
_refine_ls_wR_factor_gt 0.0313
_refine_ls_wR_factor_ref 0.0315
_reflns_number_gt 4347
_reflns_number_total 4601
_reflns_threshold_expression F^2^>2.0\s(F^2^)
_cod_data_source_file c7cc08570b2.cif
_cod_data_source_block W2-2
_cod_depositor_comments 'Adding full bibliography for 7121259--7121260.cif.'
_cod_database_code 7121259
_shelxl_res_file
;
TITL IKE4110
CELL  0.71075 18.89040 16.42560 13.49780 90.00000 106.81260 90.00000
ZERR  4 0.00180 0.00140 0.00130 0.00000 0.00180 0.00000
LATT 7
SYMM    -X,    +Y, .50-Z
SFAC C H N O W
UNIT 144 248 8 24 8
L.S. 20
FMAP 2
PLAN -5
WPDB -2
HTAB
BOND $H
CONF
LIST 4
TEMP -160.0
ACTA
SIZE 0.170 0.100 0.080
WGHT    0.017000    1.251000
FVAR       0.09295
W1    5    1.000476    0.743132    0.349403    11.00000    0.01220    0.01120 =
         0.00843    0.00033    0.00404    0.00004
O1    4    0.915923    0.773681    0.387483    11.00000    0.02037    0.01810 =
         0.02285   -0.00496    0.01256    0.00011
O2    4    1.053164    0.668978    0.455998    11.00000    0.02335    0.01671 =
         0.00895    0.00304    0.00570    0.00271
O3    4    0.930613    0.679826    0.232090    11.00000    0.01497    0.01761 =
         0.01118   -0.00183    0.00518   -0.00499
N1    3    1.047841    0.836968    0.364324    11.00000    0.01466    0.01475 =
         0.00956    0.00051    0.00446    0.00236
C1    1    1.080080    0.908243    0.344366    11.00000    0.01560    0.01386 =
         0.01196   -0.00258    0.00696   -0.00075
C2    1    1.155506    0.920109    0.395955    11.00000    0.01667    0.01851 =
         0.01489   -0.00066    0.00475    0.00135
AFIX  43
H1    2    1.181401    0.880134    0.443635    11.00000   -1.20000
AFIX   0
C3    1    1.192790    0.988664    0.378806    11.00000    0.01393    0.02170 =
         0.02090   -0.00630    0.00658   -0.00235
AFIX  43
H2    2    1.243740    0.995576    0.414387    11.00000   -1.20000
AFIX   0
C4    1    1.155184    1.047466    0.309080    11.00000    0.02104    0.01653 =
         0.02001   -0.00393    0.01168   -0.00579
AFIX  43
H3    2    1.180690    1.093897    0.295045    11.00000   -1.20000
AFIX   0
C5    1    1.080367    1.037901    0.260276    11.00000    0.02092    0.01460 =
         0.01441   -0.00063    0.00806   -0.00060
AFIX  43
H4    2    1.054992    1.079294    0.214499    11.00000   -1.20000
AFIX   0
C6    1    1.040641    0.969256    0.275982    11.00000    0.01427    0.01403 =
         0.01154   -0.00290    0.00602   -0.00095
C7    1    0.877609    0.832585    0.432495    11.00000    0.02145    0.01980 =
         0.01622   -0.00105    0.01123    0.00485
C8    1    0.924784    0.908406    0.467654    11.00000    0.03017    0.01843 =
         0.01985   -0.00076    0.01482    0.00159
AFIX  33
H18A  2    0.897602    0.947362    0.497858    11.00000   -1.20000
H18B  2    0.970929    0.893202    0.519610    11.00000   -1.20000
H18C  2    0.936135    0.933378    0.408088    11.00000   -1.20000
AFIX   0
C9    1    0.806472    0.854372    0.348952    11.00000    0.02499    0.03806 =
         0.02512    0.00254    0.00875    0.00804
AFIX  33
H17A  2    0.778577    0.894443    0.376351    11.00000   -1.20000
H17B  2    0.818708    0.877421    0.288974    11.00000   -1.20000
H17C  2    0.776450    0.805244    0.327882    11.00000   -1.20000
AFIX   0
C10   1    0.858434    0.791400    0.522834    11.00000    0.03107    0.02275 =
         0.02163   -0.00095    0.01548    0.00009
AFIX  33
H16A  2    0.832286    0.830071    0.555024    11.00000   -1.20000
H16B  2    0.826722    0.744139    0.497396    11.00000   -1.20000
H16C  2    0.903989    0.773555    0.574067    11.00000   -1.20000
AFIX   0
C11   1    1.066841    0.668011    0.567338    11.00000    0.02425    0.02035 =
         0.00880    0.00288    0.00488    0.00289
C12   1    1.075762    0.753870    0.612349    11.00000    0.03494    0.02317 =
         0.01484   -0.00073    0.00442    0.00112
AFIX  33
H13A  2    1.084908    0.750959    0.687526    11.00000   -1.20000
H13B  2    1.117608    0.780719    0.596714    11.00000   -1.20000
H13C  2    1.030502    0.785090    0.581721    11.00000   -1.20000
AFIX   0
C13   1    1.138433    0.620657    0.611217    11.00000    0.02653    0.03052 =
         0.01803    0.00710    0.00398    0.00647
AFIX  33
H12A  2    1.150173    0.618257    0.686790    11.00000   -1.20000
H12B  2    1.132466    0.565281    0.582987    11.00000   -1.20000
H12C  2    1.178710    0.647975    0.592098    11.00000   -1.20000
AFIX   0
C14   1    1.002630    0.623168    0.590090    11.00000    0.02884    0.02893 =
         0.01828    0.00430    0.01088    0.00018
AFIX  33
H14A  2    1.010277    0.621478    0.665035    11.00000   -1.20000
H14B  2    0.956297    0.651692    0.556723    11.00000   -1.20000
H14C  2    1.000035    0.567503    0.563141    11.00000   -1.20000
AFIX   0
C15   1    0.867544    0.625469    0.213666    11.00000    0.01526    0.01937 =
         0.01610   -0.00100    0.00570   -0.00514
C16   1    0.886907    0.545680    0.169682    11.00000    0.03462    0.01867 =
         0.02752   -0.00350    0.01610   -0.00879
AFIX  33
H22A  2    0.844787    0.508294    0.156819    11.00000   -1.20000
H22B  2    0.898380    0.556477    0.104594    11.00000   -1.20000
H22C  2    0.929986    0.521037    0.219389    11.00000   -1.20000
AFIX   0
C17   1    0.801862    0.668318    0.139454    11.00000    0.01651    0.04197 =
         0.02153    0.00383    0.00287   -0.00084
AFIX  33
H21A  2    0.758241    0.633039    0.125430    11.00000   -1.20000
H21B  2    0.791911    0.719315    0.170672    11.00000   -1.20000
H21C  2    0.813168    0.680173    0.074505    11.00000   -1.20000
AFIX   0
C18   1    0.851883    0.607206    0.316351    11.00000    0.02096    0.02482 =
         0.01994   -0.00014    0.00944   -0.00757
AFIX  33
H19A  2    0.809319    0.570510    0.304178    11.00000   -1.20000
H19B  2    0.895298    0.581291    0.363824    11.00000   -1.20000
H19C  2    0.840990    0.658107    0.346894    11.00000   -1.20000
AFIX   0
HKLF 4
 
REM  IKE4110
REM R1 =  0.0122 for    4347 Fo > 4sig(Fo)  and  0.0135 for all    4601 data
REM    208 parameters refined using      0 restraints
 
END  
     
WGHT      0.0171      1.2078 

REM Instructions for potential hydrogen bonds
EQIV $1 -x+2, y, -z+1/2
HTAB C16 O2_$1
HTAB C18 O1

REM Highest difference peak  0.780,  deepest hole -0.701,  1-sigma level  0.069
Q1    1   0.9710  0.7057  0.3147  11.00000  0.05    0.78
Q2    1   1.0382  0.7840  0.3763  11.00000  0.05    0.78
Q3    1   1.0308  0.7022  0.3905  11.00000  0.05    0.76
Q4    1   0.9657  0.7817  0.3192  11.00000  0.05    0.74
Q5    1   0.9912  0.7425  0.2412  11.00000  0.05    0.64
;

loop_
_symmetry_equiv_pos_site_id
_space_group_symop_operation_xyz
1 +X,+Y,+Z
2 -X,+Y,1/2-Z
3 -X,-Y,-Z
4 +X,-Y,1/2+Z
5 1/2+X,1/2+Y,+Z
6 1/2-X,1/2+Y,1/2-Z
7 1/2-X,1/2-Y,-Z
8 1/2+X,1/2-Y,1/2+Z

loop_
_atom_site_label
_atom_site_type_symbol
_atom_site_fract_x
_atom_site_fract_y
_atom_site_fract_z
_atom_site_U_iso_or_equiv
_atom_site_adp_type
_atom_site_occupancy
_atom_site_site_symmetry_multiplicity
_atom_site_calc_flag
_atom_site_refinement_flags
W1 W 1.00048(2) 0.74313(2) 0.34940(2) 0.01039(3) Uani 1 8 d .
O1 O 0.91592(7) 0.77368(7) 0.38748(9) 0.0191(2) Uani 1 8 d .
O2 O 1.05316(6) 0.66898(7) 0.45600(8) 0.0161(2) Uani 1 8 d .
O3 O 0.93061(6) 0.67983(6) 0.23209(8) 0.0143(2) Uani 1 8 d .
N1 N 1.04784(7) 0.83697(7) 0.36432(10) 0.0128(3) Uani 1 8 d .
C1 C 1.08008(9) 0.90824(9) 0.34437(11) 0.0132(3) Uani 1 8 d .
C2 C 1.15551(9) 0.92011(10) 0.39596(12) 0.0167(3) Uani 1 8 d .
C3 C 1.19279(9) 0.98866(10) 0.37881(13) 0.0185(3) Uani 1 8 d .
C4 C 1.15518(10) 1.04747(10) 0.30908(13) 0.0180(3) Uani 1 8 d .
C5 C 1.08037(9) 1.03790(9) 0.26028(12) 0.0160(3) Uani 1 8 d .
C6 C 1.04064(9) 0.96926(9) 0.27598(12) 0.0128(3) Uani 1 8 d .
C7 C 0.87761(10) 0.83259(10) 0.43250(12) 0.0179(3) Uani 1 8 d .
C8 C 0.92478(10) 0.90841(10) 0.46765(13) 0.0212(4) Uani 1 8 d .
C9 C 0.80647(11) 0.85437(12) 0.34895(15) 0.0291(4) Uani 1 8 d .
C10 C 0.85843(11) 0.79140(11) 0.52283(13) 0.0235(4) Uani 1 8 d .
C11 C 1.06684(10) 0.66801(10) 0.56734(12) 0.0178(3) Uani 1 8 d .
C12 C 1.07576(12) 0.75387(10) 0.61235(14) 0.0249(4) Uani 1 8 d .
C13 C 1.13843(10) 0.62066(11) 0.61122(14) 0.0255(4) Uani 1 8 d .
C14 C 1.00263(10) 0.62317(11) 0.59009(14) 0.0245(4) Uani 1 8 d .
C15 C 0.86754(9) 0.62547(10) 0.21367(12) 0.0167(3) Uani 1 8 d .
C16 C 0.88691(11) 0.54568(10) 0.16968(14) 0.0254(4) Uani 1 8 d .
C17 C 0.80186(10) 0.66832(12) 0.13945(14) 0.0272(4) Uani 1 8 d .
C18 C 0.85188(10) 0.60721(10) 0.31635(13) 0.0212(4) Uani 1 8 d .
H1 H 1.1814 0.88013 0.44363 0.0229 Uani 1 8 calc R
H2 H 1.24374 0.99558 0.41439 0.0248 Uani 1 8 calc R
H3 H 1.18069 1.0939 0.29504 0.0247 Uani 1 8 calc R
H4 H 1.05499 1.07929 0.2145 0.0223 Uani 1 8 calc R
H12A H 1.15017 0.61826 0.68679 0.0348 Uani 1 8 calc R
H12B H 1.13247 0.56528 0.58299 0.0348 Uani 1 8 calc R
H12C H 1.17871 0.64798 0.5921 0.0348 Uani 1 8 calc R
H13A H 1.08491 0.75096 0.68753 0.0343 Uani 1 8 calc R
H13B H 1.11761 0.78072 0.59671 0.0343 Uani 1 8 calc R
H13C H 1.0305 0.78509 0.58172 0.0343 Uani 1 8 calc R
H14A H 1.01028 0.62148 0.66503 0.0338 Uani 1 8 calc R
H14B H 0.9563 0.65169 0.55672 0.0338 Uani 1 8 calc R
H14C H 1.00003 0.5675 0.56314 0.0338 Uani 1 8 calc R
H16A H 0.83229 0.83007 0.55502 0.0320 Uani 1 8 calc R
H16B H 0.82672 0.74414 0.4974 0.0320 Uani 1 8 calc R
H16C H 0.90399 0.77356 0.57407 0.0320 Uani 1 8 calc R
H17A H 0.77858 0.89444 0.37635 0.0397 Uani 1 8 calc R
H17B H 0.81871 0.87742 0.28897 0.0397 Uani 1 8 calc R
H17C H 0.77645 0.80524 0.32788 0.0397 Uani 1 8 calc R
H18A H 0.8976 0.94736 0.49786 0.0290 Uani 1 8 calc R
H18B H 0.97093 0.8932 0.51961 0.0290 Uani 1 8 calc R
H18C H 0.93614 0.93338 0.40809 0.0290 Uani 1 8 calc R
H19A H 0.80932 0.57051 0.30418 0.0296 Uani 1 8 calc R
H19B H 0.8953 0.58129 0.36382 0.0296 Uani 1 8 calc R
H19C H 0.84099 0.65811 0.34689 0.0296 Uani 1 8 calc R
H21A H 0.75824 0.63304 0.12543 0.0381 Uani 1 8 calc R
H21B H 0.79191 0.71932 0.17067 0.0381 Uani 1 8 calc R
H21C H 0.81317 0.68017 0.0745 0.0381 Uani 1 8 calc R
H22A H 0.84479 0.50829 0.15682 0.0349 Uani 1 8 calc R
H22B H 0.89838 0.55648 0.10459 0.0349 Uani 1 8 calc R
H22C H 0.92999 0.52104 0.21939 0.0349 Uani 1 8 calc R

loop_
_atom_site_aniso_label
_atom_site_aniso_U_11
_atom_site_aniso_U_22
_atom_site_aniso_U_33
_atom_site_aniso_U_12
_atom_site_aniso_U_13
_atom_site_aniso_U_23
W1 0.01220(4) 0.01120(4) 0.00843(4) 0.00004(2) 0.00404(3) 0.00033(2)
O1 0.0204(6) 0.0181(5) 0.0228(6) 0.0001(5) 0.0126(5) -0.0050(5)
O2 0.0233(6) 0.0167(5) 0.0089(5) 0.0027(5) 0.0057(5) 0.0030(4)
O3 0.0150(6) 0.0176(5) 0.0112(5) -0.0050(4) 0.0052(4) -0.0018(4)
N1 0.0147(7) 0.0147(6) 0.0096(6) 0.0024(5) 0.0045(5) 0.0005(5)
C1 0.0156(8) 0.0139(7) 0.0120(7) -0.0008(6) 0.0070(6) -0.0026(5)
C2 0.0167(9) 0.0185(8) 0.0149(8) 0.0014(6) 0.0047(7) -0.0007(6)
C3 0.0139(8) 0.0217(8) 0.0209(8) -0.0024(6) 0.0066(7) -0.0063(6)
C4 0.0210(9) 0.0165(7) 0.0200(8) -0.0058(6) 0.0117(7) -0.0039(6)
C5 0.0209(9) 0.0146(7) 0.0144(8) -0.0006(6) 0.0081(7) -0.0006(6)
C6 0.0143(8) 0.0140(7) 0.0115(7) -0.0010(6) 0.0060(6) -0.0029(5)
C7 0.0215(9) 0.0198(8) 0.0162(8) 0.0049(7) 0.0112(7) -0.0010(6)
C8 0.0302(10) 0.0184(8) 0.0199(8) 0.0016(7) 0.0148(7) -0.0008(6)
C9 0.0250(10) 0.0381(11) 0.0251(10) 0.0080(8) 0.0088(8) 0.0025(8)
C10 0.0311(10) 0.0227(9) 0.0216(9) 0.0001(7) 0.0155(8) -0.0010(7)
C11 0.0243(9) 0.0204(8) 0.0088(7) 0.0029(7) 0.0049(6) 0.0029(6)
C12 0.0349(11) 0.0232(9) 0.0148(8) 0.0011(7) 0.0044(8) -0.0007(6)
C13 0.0265(10) 0.0305(9) 0.0180(9) 0.0065(8) 0.0040(7) 0.0071(7)
C14 0.0288(10) 0.0289(9) 0.0183(9) 0.0002(8) 0.0109(8) 0.0043(7)
C15 0.0153(8) 0.0194(8) 0.0161(8) -0.0051(6) 0.0057(6) -0.0010(6)
C16 0.0346(11) 0.0187(8) 0.0275(10) -0.0088(7) 0.0161(8) -0.0035(7)
C17 0.0165(9) 0.0420(11) 0.0215(9) -0.0008(8) 0.0029(7) 0.0038(8)
C18 0.0210(9) 0.0248(9) 0.0199(9) -0.0076(7) 0.0094(7) -0.0001(6)
H1 0.0216 0.0216 0.0216 0.0000 0.0000 0.0000
H2 0.0234 0.0234 0.0234 0.0000 0.0000 0.0000
H3 0.0233 0.0233 0.0233 0.0000 0.0000 0.0000
H4 0.0211 0.0211 0.0211 0.0000 0.0000 0.0000
H12A 0.0328 0.0328 0.0328 0.0000 0.0000 0.0000
H12B 0.0328 0.0328 0.0328 0.0000 0.0000 0.0000
H12C 0.0328 0.0328 0.0328 0.0000 0.0000 0.0000
H13A 0.0324 0.0324 0.0324 0.0000 0.0000 0.0000
H13B 0.0324 0.0324 0.0324 0.0000 0.0000 0.0000
H13C 0.0324 0.0324 0.0324 0.0000 0.0000 0.0000
H14A 0.0319 0.0319 0.0319 0.0000 0.0000 0.0000
H14B 0.0319 0.0319 0.0319 0.0000 0.0000 0.0000
H14C 0.0319 0.0319 0.0319 0.0000 0.0000 0.0000
H16A 0.0301 0.0301 0.0301 0.0000 0.0000 0.0000
H16B 0.0301 0.0301 0.0301 0.0000 0.0000 0.0000
H16C 0.0301 0.0301 0.0301 0.0000 0.0000 0.0000
H17A 0.0374 0.0374 0.0374 0.0000 0.0000 0.0000
H17B 0.0374 0.0374 0.0374 0.0000 0.0000 0.0000
H17C 0.0374 0.0374 0.0374 0.0000 0.0000 0.0000
H18A 0.0273 0.0273 0.0273 0.0000 0.0000 0.0000
H18B 0.0273 0.0273 0.0273 0.0000 0.0000 0.0000
H18C 0.0273 0.0273 0.0273 0.0000 0.0000 0.0000
H19A 0.0279 0.0279 0.0279 0.0000 0.0000 0.0000
H19B 0.0279 0.0279 0.0279 0.0000 0.0000 0.0000
H19C 0.0279 0.0279 0.0279 0.0000 0.0000 0.0000
H21A 0.0359 0.0359 0.0359 0.0000 0.0000 0.0000
H21B 0.0359 0.0359 0.0359 0.0000 0.0000 0.0000
H21C 0.0359 0.0359 0.0359 0.0000 0.0000 0.0000
H22A 0.0329 0.0329 0.0329 0.0000 0.0000 0.0000
H22B 0.0329 0.0329 0.0329 0.0000 0.0000 0.0000
H22C 0.0329 0.0329 0.0329 0.0000 0.0000 0.0000

loop_
_atom_type_symbol
_atom_type_description
_atom_type_scat_dispersion_real
_atom_type_scat_dispersion_imag
_atom_type_scat_source
C C 0.0033 0.0016
;
International Tables for Crystallography
(Vol. C, Tables 4.2.6.8 and 6.1.1.4)
;
H H 0.0000 0.0000
;
International Tables for Crystallography
(Vol. C, Table 6.1.1.4)
;
N N 0.0061 0.0033
;
International Tables for Crystallography
(Vol. C, Tables 4.2.6.8 and 6.1.1.4)
;
O O 0.0106 0.0060
;
International Tables for Crystallography
(Vol. C, Tables 4.2.6.8 and 6.1.1.4)
;
W W -0.8490 6.8722
;
International Tables for Crystallography
(Vol. C, Tables 4.2.6.8 and 6.1.1.4)
;

loop_
_geom_angle_atom_site_label_1
_geom_angle_atom_site_label_2
_geom_angle_atom_site_label_3
_geom_angle
_geom_angle_publ_flag
_geom_angle_site_symmetry_1
_geom_angle_site_symmetry_3
W1 W1 O1 120.88(4) yes 2_755 .
W1 W1 O2 126.89(4) yes 2_755 .
W1 W1 O3 53.42(4) yes 2_755 .
W1 W1 O3 47.99(3) yes 2_755 2_755
W1 W1 N1 88.32(5) yes 2_755 .
O1 W1 O2 105.09(5) yes . .
O1 W1 O3 86.44(5) yes . .
O1 W1 O3 159.51(5) yes . 2_755
O1 W1 N1 100.27(6) yes . .
O2 W1 O3 109.72(5) yes . .
O2 W1 O3 79.73(5) yes . 2_755
O2 W1 N1 109.36(5) yes . .
O3 W1 O3 73.29(4) yes . 2_755
O3 W1 N1 136.91(5) yes . .
O3 W1 N1 96.69(6) yes 2_755 .
W1 O1 C7 149.55(11) yes . .
W1 O2 C11 132.81(10) yes . .
W1 O3 W1 78.59(4) yes . 2_755
W1 O3 C15 139.89(10) yes . .
W1 O3 C15 141.46(9) yes 2_755 .
W1 N1 C1 162.87(11) yes . .
N1 C1 C2 117.48(13) yes . .
N1 C1 C6 123.17(14) yes . .
C2 C1 C6 119.35(15) yes . .
C1 C2 C3 121.47(14) yes . .
C2 C3 C4 119.56(15) yes . .
C3 C4 C5 119.61(16) yes . .
C4 C5 C6 122.41(14) yes . .
C1 C6 C5 117.54(14) yes . .
C1 C6 C6 125.52(15) yes . 2_755
C5 C6 C6 116.83(13) yes . 2_755
O1 C7 C8 111.07(15) yes . .
O1 C7 C9 106.71(13) yes . .
O1 C7 C10 107.63(13) yes . .
C8 C7 C9 110.42(14) yes . .
C8 C7 C10 111.45(13) yes . .
C9 C7 C10 109.41(16) yes . .
O2 C11 C12 111.64(13) yes . .
O2 C11 C13 106.30(15) yes . .
O2 C11 C14 107.49(12) yes . .
C12 C11 C13 109.50(14) yes . .
C12 C11 C14 111.66(17) yes . .
C13 C11 C14 110.10(14) yes . .
O3 C15 C16 108.52(15) yes . .
O3 C15 C17 107.49(13) yes . .
O3 C15 C18 109.27(12) yes . .
C16 C15 C17 112.48(13) yes . .
C16 C15 C18 108.38(14) yes . .
C17 C15 C18 110.65(15) yes . .
C1 C2 H1 119.259 no . .
C3 C2 H1 119.275 no . .
C2 C3 H2 120.226 no . .
C4 C3 H2 120.212 no . .
C3 C4 H3 120.192 no . .
C5 C4 H3 120.200 no . .
C4 C5 H4 118.803 no . .
C6 C5 H4 118.790 no . .
C7 C8 H18A 109.469 no . .
C7 C8 H18B 109.464 no . .
C7 C8 H18C 109.479 no . .
H18A C8 H18B 109.470 no . .
H18A C8 H18C 109.483 no . .
H18B C8 H18C 109.463 no . .
C7 C9 H17A 109.463 no . .
C7 C9 H17B 109.467 no . .
C7 C9 H17C 109.474 no . .
H17A C9 H17B 109.473 no . .
H17A C9 H17C 109.478 no . .
H17B C9 H17C 109.473 no . .
C7 C10 H16A 109.467 no . .
C7 C10 H16B 109.482 no . .
C7 C10 H16C 109.465 no . .
H16A C10 H16B 109.477 no . .
H16A C10 H16C 109.462 no . .
H16B C10 H16C 109.474 no . .
C11 C12 H13A 109.473 no . .
C11 C12 H13B 109.468 no . .
C11 C12 H13C 109.472 no . .
H13A C12 H13B 109.469 no . .
H13A C12 H13C 109.476 no . .
H13B C12 H13C 109.469 no . .
C11 C13 H12A 109.474 no . .
C11 C13 H12B 109.477 no . .
C11 C13 H12C 109.472 no . .
H12A C13 H12B 109.470 no . .
H12A C13 H12C 109.470 no . .
H12B C13 H12C 109.465 no . .
C11 C14 H14A 109.468 no . .
C11 C14 H14B 109.473 no . .
C11 C14 H14C 109.476 no . .
H14A C14 H14B 109.479 no . .
H14A C14 H14C 109.469 no . .
H14B C14 H14C 109.464 no . .
C15 C16 H22A 109.468 no . .
C15 C16 H22B 109.472 no . .
C15 C16 H22C 109.469 no . .
H22A C16 H22B 109.472 no . .
H22A C16 H22C 109.470 no . .
H22B C16 H22C 109.476 no . .
C15 C17 H21A 109.467 no . .
C15 C17 H21B 109.467 no . .
C15 C17 H21C 109.470 no . .
H21A C17 H21B 109.473 no . .
H21A C17 H21C 109.474 no . .
H21B C17 H21C 109.477 no . .
C15 C18 H19A 109.471 no . .
C15 C18 H19B 109.465 no . .
C15 C18 H19C 109.469 no . .
H19A C18 H19B 109.466 no . .
H19A C18 H19C 109.479 no . .
H19B C18 H19C 109.477 no . .

loop_
_geom_bond_atom_site_label_1
_geom_bond_atom_site_label_2
_geom_bond_distance
_geom_bond_publ_flag
_geom_bond_site_symmetry_2
W1 W1 2.6782(5) yes 2_755
W1 O1 1.8822(15) yes .
W1 O2 1.9276(11) yes .
W1 O3 2.0301(10) yes .
W1 O3 2.1940(13) yes 2_755
W1 N1 1.7642(12) yes .
O1 C7 1.444(2) yes .
O2 C11 1.4495(19) yes .
O3 C15 1.452(2) yes .
N1 C1 1.382(2) yes .
C1 C2 1.407(2) yes .
C1 C6 1.419(2) yes .
C2 C3 1.383(2) yes .
C3 C4 1.392(2) yes .
C4 C5 1.385(2) yes .
C5 C6 1.404(2) yes .
C6 C6 1.492(2) yes 2_755
C7 C8 1.525(2) yes .
C7 C9 1.526(2) yes .
C7 C10 1.527(3) yes .
C11 C12 1.526(2) yes .
C11 C13 1.524(2) yes .
C11 C14 1.524(3) yes .
C15 C16 1.526(2) yes .
C15 C17 1.523(2) yes .
C15 C18 1.528(3) yes .
C2 H1 0.950 no .
C3 H2 0.950 no .
C4 H3 0.950 no .
C5 H4 0.950 no .
C8 H18A 0.980 no .
C8 H18B 0.980 no .
C8 H18C 0.980 no .
C9 H17A 0.980 no .
C9 H17B 0.980 no .
C9 H17C 0.980 no .
C10 H16A 0.980 no .
C10 H16B 0.980 no .
C10 H16C 0.980 no .
C12 H13A 0.980 no .
C12 H13B 0.980 no .
C12 H13C 0.980 no .
C13 H12A 0.980 no .
C13 H12B 0.980 no .
C13 H12C 0.980 no .
C14 H14A 0.980 no .
C14 H14B 0.980 no .
C14 H14C 0.980 no .
C16 H22A 0.980 no .
C16 H22B 0.980 no .
C16 H22C 0.980 no .
C17 H21A 0.980 no .
C17 H21B 0.980 no .
C17 H21C 0.980 no .
C18 H19A 0.980 no .
C18 H19B 0.980 no .
C18 H19C 0.980 no .

loop_
_geom_contact_atom_site_label_1
_geom_contact_atom_site_label_2
_geom_contact_distance
_geom_contact_publ_flag
_geom_contact_site_symmetry_2
W1 C12 3.4250(18) no .
W1 C18 3.5127(18) no .
O1 C15 3.320(2) no .
O1 C18 3.032(2) no .
O2 C15 3.160(2) no 2_755
O2 C16 3.061(2) no 2_755
O2 C17 3.347(2) no 2_755
N1 N1 3.0926(17) no 2_755
N1 C1 3.3476(18) no 2_755
N1 C6 3.0448(18) no 2_755
N1 C7 3.592(3) no .
N1 C8 3.256(3) no .
N1 C12 3.511(2) no .
C1 C1 3.344(2) no 2_755
C1 C4 2.804(2) no .
C2 C5 2.758(2) no .
C3 C6 2.825(2) no .
C5 C5 2.968(2) no 2_755
C4 C10 3.543(3) no 3_776
C10 C4 3.543(3) no 3_776
W1 H13B 3.4853 no .
W1 H13C 3.0986 no .
W1 H14B 3.4834 no .
W1 H18B 3.5225 no .
W1 H18C 3.5252 no .
W1 H19B 3.3580 no .
W1 H19C 3.3120 no .
W1 H21C 3.5249 no 2_755
W1 H22B 3.5706 no 2_755
O1 H13C 2.8829 no .
O1 H14B 2.9677 no .
O1 H16A 3.2457 no .
O1 H16B 2.5927 no .
O1 H16C 2.5927 no .
O1 H17A 3.2346 no .
O1 H17B 2.5751 no .
O1 H17C 2.5751 no .
O1 H18A 3.2827 no .
O1 H18B 2.6538 no .
O1 H18C 2.6538 no .
O1 H19B 3.1887 no .
O1 H19C 2.3364 no .
O1 H21B 3.2990 no .
O2 H12A 3.2333 no .
O2 H12B 2.5687 no .
O2 H12C 2.5687 no .
O2 H13A 3.2947 no .
O2 H13B 2.6684 no .
O2 H13C 2.6684 no .
O2 H14A 3.2477 no .
O2 H14B 2.5915 no .
O2 H14C 2.5917 no .
O2 H19B 3.2201 no .
O2 H21C 2.6797 no 2_755
O2 H22B 2.3140 no 2_755
O2 H22C 3.4708 no 2_755
O3 H19A 3.2727 no .
O3 H19B 2.6291 no .
O3 H19C 2.6291 no .
O3 H21A 3.2487 no .
O3 H21B 2.5916 no .
O3 H21C 2.5916 no .
O3 H22A 3.2629 no .
O3 H22B 2.6137 no .
O3 H22C 2.6137 no .
N1 H1 2.5400 no .
N1 H13B 3.1683 no .
N1 H13C 3.1623 no .
N1 H18B 3.0198 no .
N1 H18C 2.8338 no .
N1 H21C 3.5993 no 2_755
C1 H2 3.2892 no .
C1 H4 3.2727 no .
C1 H17B 3.0235 no 2_755
C1 H18B 3.5677 no .
C1 H18C 3.1075 no .
C1 H18C 3.3575 no 2_755
C2 H3 3.2566 no .
C2 H17B 2.7682 no 2_755
C3 H4 3.2513 no .
C3 H17B 2.8688 no 2_755
C4 H1 3.2524 no .
C4 H17B 3.1897 no 2_755
C4 H18C 3.4864 no 2_755
C5 H2 3.2589 no .
C5 H4 2.7604 no 2_755
C5 H17B 3.4290 no 2_755
C5 H18C 2.7928 no 2_755
C6 H1 3.2945 no .
C6 H3 3.2959 no .
C6 H4 2.5847 no 2_755
C6 H17B 3.3839 no 2_755
C6 H18C 3.0758 no .
C6 H18C 2.7098 no 2_755
C7 H13C 3.1051 no .
C7 H14B 3.5225 no .
C7 H19C 3.0927 no .
C8 H13C 2.9467 no .
C8 H16A 2.7002 no .
C8 H16B 3.3620 no .
C8 H16C 2.7295 no .
C8 H17A 2.6888 no .
C8 H17B 2.7009 no .
C8 H17C 3.3503 no .
C9 H16A 2.7109 no .
C9 H16B 2.6450 no .
C9 H16C 3.3392 no .
C9 H18A 2.7083 no .
C9 H18B 3.3504 no .
C9 H18C 2.6815 no .
C9 H19C 3.2907 no .
C9 H21B 3.2256 no .
C10 H13C 3.1166 no .
C10 H14B 2.8990 no .
C10 H17A 2.7062 no .
C10 H17B 3.3397 no .
C10 H17C 2.6489 no .
C10 H18A 2.7144 no .
C10 H18B 2.7143 no .
C10 H18C 3.3627 no .
C10 H19C 3.1763 no .
C11 H16C 3.5552 no .
C11 H21C 3.3695 no 2_755
C11 H22B 3.1710 no 2_755
C12 H12A 2.6702 no .
C12 H12B 3.3386 no .
C12 H12C 2.6813 no .
C12 H14A 2.6969 no .
C12 H14B 2.7373 no .
C12 H14C 3.3629 no .
C12 H16C 3.1513 no .
C12 H18B 3.0483 no .
C13 H13A 2.6956 no .
C13 H13B 2.6572 no .
C13 H13C 3.3377 no .
C13 H14A 2.7212 no .
C13 H14B 3.3427 no .
C13 H14C 2.6528 no .
C13 H21C 3.0662 no 2_755
C13 H22B 2.9847 no 2_755
C14 H12A 2.7154 no .
C14 H12B 2.6580 no .
C14 H12C 3.3434 no .
C14 H13A 2.7146 no .
C14 H13B 3.3631 no .
C14 H13C 2.7199 no .
C14 H16C 3.0640 no .
C14 H19B 3.2140 no .
C16 H12B 3.3387 no 2_755
C16 H19A 2.6739 no .
C16 H19B 2.6446 no .
C16 H19C 3.3293 no .
C16 H21A 2.7357 no .
C16 H21B 3.3718 no .
C16 H21C 2.7268 no .
C16 H22C 3.3724 no 2_755
C17 H12C 3.2677 no 2_755
C17 H17C 3.5304 no .
C17 H19A 2.7136 no .
C17 H19B 3.3524 no .
C17 H19C 2.6865 no .
C17 H22A 2.7408 no .
C17 H22B 2.7234 no .
C17 H22C 3.3711 no .
C18 H14B 3.3540 no .
C18 H16B 3.4538 no .
C18 H17C 3.5726 no .
C18 H21A 2.7042 no .
C18 H21B 2.6930 no .
C18 H21C 3.3536 no .
C18 H22A 2.6698 no .
C18 H22B 3.3299 no .
C18 H22C 2.6477 no .
H1 H2 2.3254 no .
H1 H13B 3.1350 no .
H1 H17B 3.1393 no 2_755
H1 H21B 3.1720 no 2_755
H1 H21C 3.2974 no 2_755
H2 H3 2.3478 no .
H2 H17B 3.2894 no 2_755
H3 H4 2.3204 no .
H4 H4 2.5271 no 2_755
H4 H18C 2.9446 no 2_755
H12A H13A 2.5056 no .
H12A H13B 2.9232 no .
H12A H13C 3.5744 no .
H12A H14A 2.5736 no .
H12A H14C 2.9642 no .
H12B H13A 3.5824 no .
H12B H13B 3.5589 no .
H12B H14A 2.9808 no .
H12B H14B 3.5402 no .
H12B H14C 2.4381 no .
H12B H21C 3.2245 no 2_755
H12B H22A 3.5132 no 2_755
H12B H22B 2.4326 no 2_755
H12C H13A 2.9967 no .
H12C H13B 2.4762 no .
H12C H13C 3.5642 no .
H12C H14C 3.5398 no .
H12C H21A 3.4818 no 2_755
H12C H21C 2.3578 no 2_755
H12C H22B 3.0317 no 2_755
H13A H14A 2.5210 no .
H13A H14B 3.0327 no .
H13A H14C 3.5935 no .
H13A H16C 3.3370 no .
H13A H18B 3.5226 no .
H13B H14A 3.5895 no .
H13B H18B 3.2413 no .
H13B H21C 3.3950 no 2_755
H13C H14A 2.9801 no .
H13C H14B 2.5702 no .
H13C H16C 2.3696 no .
H13C H18B 2.1393 no .
H13C H18C 3.4909 no .
H14A H16C 3.2176 no .
H14B H16B 2.7938 no .
H14B H16C 2.2743 no .
H14B H19B 2.7765 no .
H14B H19C 3.0346 no .
H14C H19B 2.8503 no .
H14C H22B 3.3697 no 2_755
H16A H17A 2.5589 no .
H16A H17C 2.9678 no .
H16A H18A 2.5258 no .
H16A H18B 2.9811 no .
H16A H18C 3.5933 no .
H16B H17A 2.9550 no .
H16B H17B 3.5333 no .
H16B H17C 2.4264 no .
H16B H18A 3.5959 no .
H16B H19C 2.5522 no .
H16C H17C 3.5336 no .
H16C H18A 3.0250 no .
H16C H18B 2.5571 no .
H16C H19C 3.5078 no .
H17A H18A 2.5234 no .
H17A H18B 3.5886 no .
H17A H18C 2.9519 no .
H17B H18A 3.0100 no .
H17B H18B 3.5845 no .
H17B H18C 2.5075 no .
H17B H21B 3.0137 no .
H17C H18A 3.5935 no .
H17C H18C 3.5795 no .
H17C H19C 2.6855 no .
H17C H21B 2.6341 no .
H19A H21A 2.5418 no .
H19A H21B 2.9979 no .
H19A H22A 2.4941 no .
H19A H22B 3.5726 no .
H19A H22C 2.9454 no .
H19B H21B 3.5786 no .
H19B H22A 2.9347 no .
H19B H22B 3.5398 no .
H19B H22C 2.4389 no .
H19C H21A 2.9741 no .
H19C H21B 2.5005 no .
H19C H21C 3.5788 no .
H19C H22A 3.5707 no .
H19C H22C 3.5399 no .
H21A H22A 2.5789 no .
H21A H22B 3.0165 no .
H21C H22A 3.0295 no .
H21C H22B 2.5506 no .
H22B H22C 3.4698 no 2_755
H22C H22C 2.5327 no 2_755
C1 H18A 3.1335 no 3_776
C2 H12C 3.2851 no 7_766
C2 H18A 2.9379 no 3_776
C2 H21A 3.2626 no 8_565
C3 H12B 3.3109 no 7_766
C3 H12C 3.2454 no 7_766
C3 H16A 3.1831 no 3_776
C3 H18A 2.9044 no 3_776
C3 H19A 2.9918 no 5_555
C4 H16A 2.6862 no 3_776
C4 H18A 3.0488 no 3_776
C4 H19A 2.9559 no 5_555
C5 H16A 3.3558 no 3_776
C5 H18A 3.1786 no 3_776
C5 H18B 3.5654 no 3_776
C5 H18B 3.4961 no 4_574
C6 H18A 3.2397 no 3_776
C8 H4 3.5287 no 4_575
C9 H12A 3.1579 no 8_464
C10 H3 3.3452 no 3_776
C10 H16B 3.4779 no 7_666
C12 H4 3.1429 no 4_575
C13 H2 3.0273 no 7_766
C13 H17B 3.5537 no 8_565
C13 H17C 3.5243 no 8_565
C13 H19A 3.3891 no 3_766
C13 H19B 3.4128 no 3_766
C14 H14A 3.3841 no 2_756
C14 H22B 3.5843 no 4_565
C14 H22C 3.4570 no 3_766
C14 H22C 3.4533 no 4_565
C16 H12A 3.5043 no 3_766
C16 H14C 3.4450 no 4_564
C17 H1 3.0526 no 8_464
C17 H13B 3.4621 no 8_464
C18 H2 3.2940 no 5_445
C18 H3 3.1702 no 5_445
C18 H12B 3.1190 no 3_766
H1 C17 3.0526 no 8_565
H1 H12C 2.8577 no 7_766
H1 H18A 3.4003 no 3_776
H1 H21A 2.4728 no 8_565
H1 H21B 3.5661 no 8_565
H1 H21C 2.7846 no 8_565
H2 C13 3.0273 no 7_766
H2 C18 3.2940 no 5_555
H2 H12A 3.3108 no 7_766
H2 H12B 2.5340 no 7_766
H2 H12C 2.7908 no 7_766
H2 H16A 3.2829 no 3_776
H2 H17A 3.4797 no 3_776
H2 H18A 3.3525 no 3_776
H2 H19A 2.5157 no 5_555
H2 H19B 3.4315 no 5_555
H2 H19C 3.5072 no 5_555
H2 H21A 3.4930 no 8_565
H2 H22A 3.2775 no 8_565
H2 H22B 3.3937 no 8_565
H3 C10 3.3452 no 3_776
H3 C18 3.1702 no 5_555
H3 H13A 3.2178 no 4_574
H3 H13B 3.3140 no 4_574
H3 H16A 2.4501 no 3_776
H3 H16C 3.4720 no 3_776
H3 H18A 3.5850 no 3_776
H3 H19A 2.4277 no 5_555
H3 H19C 3.0896 no 5_555
H3 H21A 3.1210 no 5_555
H4 C8 3.5287 no 4_574
H4 C12 3.1429 no 4_574
H4 H13A 2.8888 no 4_574
H4 H13B 3.2097 no 4_574
H4 H13C 2.8123 no 4_574
H4 H16A 3.5492 no 3_776
H4 H18A 3.5430 no 4_574
H4 H18B 2.6887 no 4_574
H12A C9 3.1579 no 8_565
H12A C16 3.5043 no 3_766
H12A H2 3.3108 no 7_766
H12A H17A 2.9806 no 8_565
H12A H17B 3.0828 no 8_565
H12A H17C 2.8754 no 8_565
H12A H19A 3.1876 no 3_766
H12A H19B 3.4071 no 3_766
H12A H22A 2.9444 no 3_766
H12A H22C 3.2002 no 3_766
H12B C3 3.3109 no 7_766
H12B C18 3.1190 no 3_766
H12B H2 2.5340 no 7_766
H12B H14C 3.4722 no 3_766
H12B H19A 2.7449 no 3_766
H12B H19B 2.6086 no 3_766
H12B H22C 3.5126 no 3_766
H12C C2 3.2851 no 7_766
H12C C3 3.2454 no 7_766
H12C H1 2.8577 no 7_766
H12C H2 2.7908 no 7_766
H12C H17B 3.1881 no 8_565
H12C H17C 3.2755 no 8_565
H12C H21B 3.0227 no 8_565
H13A H3 3.2178 no 4_575
H13A H4 2.8888 no 4_575
H13A H16C 3.1853 no 2_756
H13B C17 3.4621 no 8_565
H13B H3 3.3140 no 4_575
H13B H4 3.2097 no 4_575
H13B H21A 2.9357 no 8_565
H13B H21B 3.1522 no 8_565
H13C H4 2.8123 no 4_575
H14A C14 3.3841 no 2_756
H14A H14A 2.4347 no 2_756
H14A H22B 3.5610 no 4_565
H14A H22C 2.8581 no 3_766
H14A H22C 2.9938 no 4_565
H14C C16 3.4450 no 4_565
H14C H12B 3.4722 no 3_766
H14C H14C 2.7967 no 3_766
H14C H19B 3.1188 no 3_766
H14C H22B 2.9612 no 4_565
H14C H22C 3.1991 no 3_766
H14C H22C 3.1508 no 4_565
H16A C3 3.1831 no 3_776
H16A C4 2.6862 no 3_776
H16A C5 3.3558 no 3_776
H16A H2 3.2829 no 3_776
H16A H3 2.4501 no 3_776
H16A H4 3.5492 no 3_776
H16A H16B 3.1272 no 7_666
H16B C10 3.4779 no 7_666
H16B H16A 3.1272 no 7_666
H16B H16B 2.9260 no 7_666
H16B H17C 3.5604 no 7_666
H16C H3 3.4720 no 3_776
H16C H13A 3.1853 no 2_756
H17A H2 3.4797 no 3_776
H17A H12A 2.9806 no 8_464
H17A H22A 2.9198 no 6_655
H17B C13 3.5537 no 8_464
H17B H12A 3.0828 no 8_464
H17B H12C 3.1881 no 8_464
H17C C13 3.5243 no 8_464
H17C H12A 2.8754 no 8_464
H17C H12C 3.2755 no 8_464
H17C H16B 3.5604 no 7_666
H18A C1 3.1335 no 3_776
H18A C2 2.9379 no 3_776
H18A C3 2.9044 no 3_776
H18A C4 3.0488 no 3_776
H18A C5 3.1786 no 3_776
H18A C6 3.2397 no 3_776
H18A H1 3.4003 no 3_776
H18A H2 3.3525 no 3_776
H18A H3 3.5850 no 3_776
H18A H4 3.5430 no 4_575
H18B C5 3.5654 no 3_776
H18B C5 3.4961 no 4_575
H18B H4 2.6887 no 4_575
H18B H18C 3.3402 no 3_776
H18C H18B 3.3402 no 3_776
H19A C3 2.9918 no 5_445
H19A C4 2.9559 no 5_445
H19A C13 3.3891 no 3_766
H19A H2 2.5157 no 5_445
H19A H3 2.4277 no 5_445
H19A H12A 3.1876 no 3_766
H19A H12B 2.7449 no 3_766
H19B C13 3.4128 no 3_766
H19B H2 3.4315 no 5_445
H19B H12A 3.4071 no 3_766
H19B H12B 2.6086 no 3_766
H19B H14C 3.1188 no 3_766
H19C H2 3.5072 no 5_445
H19C H3 3.0896 no 5_445
H21A C2 3.2626 no 8_464
H21A H1 2.4728 no 8_464
H21A H2 3.4930 no 8_464
H21A H3 3.1210 no 5_445
H21A H13B 2.9357 no 8_464
H21B H1 3.5661 no 8_464
H21B H12C 3.0227 no 8_464
H21B H13B 3.1522 no 8_464
H21C H1 2.7846 no 8_464
H21C H21C 3.4966 no 7_665
H22A H2 3.2775 no 8_464
H22A H12A 2.9444 no 3_766
H22A H17A 2.9198 no 6_645
H22B C14 3.5843 no 4_564
H22B H2 3.3937 no 8_464
H22B H14A 3.5610 no 4_564
H22B H14C 2.9612 no 4_564
H22C C14 3.4570 no 3_766
H22C C14 3.4533 no 4_564
H22C H12A 3.2002 no 3_766
H22C H12B 3.5126 no 3_766
H22C H14A 2.8581 no 3_766
H22C H14A 2.9938 no 4_564
H22C H14C 3.1991 no 3_766
H22C H14C 3.1508 no 4_564

loop_
_geom_torsion_atom_site_label_1
_geom_torsion_atom_site_label_2
_geom_torsion_atom_site_label_3
_geom_torsion_atom_site_label_4
_geom_torsion
_geom_torsion_publ_flag
_geom_torsion_site_symmetry_1
_geom_torsion_site_symmetry_3
_geom_torsion_site_symmetry_4
W1 W1 O1 C7 -106.07(14) no 2_755 . .
O1 W1 W1 O1 143.80(5) no . 2_755 2_755
O1 W1 W1 O2 -70.29(5) no . 2_755 2_755
O1 W1 W1 O3 -158.47(5) no . 2_755 2_755
O1 W1 W1 O3 -57.73(4) no . 2_755 .
O1 W1 W1 N1 42.83(5) no . 2_755 2_755
W1 W1 O2 C11 170.34(7) no 2_755 . .
O2 W1 W1 O1 -70.29(5) no . 2_755 2_755
O2 W1 W1 O2 75.62(5) no . 2_755 2_755
O2 W1 W1 O3 -12.56(5) no . 2_755 2_755
O2 W1 W1 O3 88.18(5) no . 2_755 .
O2 W1 W1 N1 -171.26(5) no . 2_755 2_755
W1 W1 O3 W1 0.0 no 2_755 . 2_755
W1 W1 O3 C15 -177.55(12) no 2_755 . .
O3 W1 W1 O1 -158.47(4) no . 2_755 2_755
O3 W1 W1 O2 -12.56(4) no . 2_755 2_755
O3 W1 W1 O3 -100.75(4) no . 2_755 2_755
O3 W1 W1 O3 0.00(4) no . 2_755 .
O3 W1 W1 N1 100.56(4) no . 2_755 2_755
W1 W1 O3 W1 0.0 no 2_755 2_755 2_755
W1 W1 O3 C15 177.46(12) no 2_755 2_755 2_755
O3 W1 W1 O1 -57.73(4) no 2_755 2_755 2_755
O3 W1 W1 O2 88.18(4) no 2_755 2_755 2_755
O3 W1 W1 O3 0.00(4) no 2_755 2_755 2_755
O3 W1 W1 O3 100.75(4) no 2_755 2_755 .
O3 W1 W1 N1 -158.69(4) no 2_755 2_755 2_755
N1 W1 W1 O1 42.83(5) no . 2_755 2_755
N1 W1 W1 O2 -171.26(4) no . 2_755 2_755
N1 W1 W1 O3 100.56(4) no . 2_755 2_755
N1 W1 W1 O3 -158.69(4) no . 2_755 .
N1 W1 W1 N1 -58.13(4) no . 2_755 2_755
O1 W1 O2 C11 -39.54(11) no . . .
O2 W1 O1 C7 101.60(15) no . . .
O1 W1 O3 W1 133.36(4) no . . 2_755
O1 W1 O3 C15 -44.18(10) no . . .
O3 W1 O1 C7 -148.93(15) no . . .
O1 W1 O3 W1 64.10(14) no . 2_755 2_755
O1 W1 O3 C15 -118.43(14) no . 2_755 2_755
O3 W1 O1 C7 -157.22(11) no 2_755 . .
N1 W1 O1 C7 -11.85(16) no . . .
O2 W1 O3 W1 -121.88(5) no . . 2_755
O2 W1 O3 C15 60.57(11) no . . .
O3 W1 O2 C11 -131.16(9) no . . .
O2 W1 O3 W1 169.82(4) no . 2_755 2_755
O2 W1 O3 C15 -12.72(10) no . 2_755 2_755
O3 W1 O2 C11 160.89(10) no 2_755 . .
N1 W1 O2 C11 67.35(11) no . . .
O3 W1 O3 W1 55.46(4) no . 2_755 2_755
O3 W1 O3 C15 -127.08(11) no . 2_755 2_755
O3 W1 O3 W1 -49.66(3) no 2_755 . 2_755
O3 W1 O3 C15 132.80(11) no 2_755 . .
N1 W1 O3 W1 32.12(9) no . . 2_755
N1 W1 O3 C15 -145.43(10) no . . .
N1 W1 O3 W1 -81.64(5) no . 2_755 2_755
N1 W1 O3 C15 95.82(11) no . 2_755 2_755
W1 O1 C7 C8 0.4(2) no . . .
W1 O1 C7 C9 120.76(16) no . . .
W1 O1 C7 C10 -121.88(18) no . . .
W1 O2 C11 C12 -34.2(2) no . . .
W1 O2 C11 C13 -153.58(9) no . . .
W1 O2 C11 C14 88.55(14) no . . .
W1 O3 C15 C16 -122.18(12) no . . .
W1 O3 C15 C17 115.93(12) no . . .
W1 O3 C15 C18 -4.2(2) no . . .
W1 O3 C15 C16 61.68(17) no 2_755 . .
W1 O3 C15 C17 -60.21(19) no 2_755 . .
W1 O3 C15 C18 179.67(8) no 2_755 . .
N1 C1 C2 C3 178.38(13) no . . .
N1 C1 C6 C5 -178.32(13) no . . .
N1 C1 C6 C6 5.7(3) no . . 2_755
C2 C1 C6 C5 2.4(2) no . . .
C2 C1 C6 C6 -173.64(14) no . . 2_755
C6 C1 C2 C3 -2.3(2) no . . .
C1 C2 C3 C4 0.0(3) no . . .
C2 C3 C4 C5 2.1(3) no . . .
C3 C4 C5 C6 -1.9(3) no . . .
C4 C5 C6 C1 -0.3(2) no . . .
C4 C5 C6 C6 176.06(15) no . . 2_755
C1 C6 C6 C1 -59.6(2) no . 2_755 2_755
C1 C6 C6 C5 124.34(16) no . 2_755 2_755
C5 C6 C6 C1 124.34(16) no . 2_755 2_755
C5 C6 C6 C5 -51.7(2) no . 2_755 2_755
